data_2221454
loop_
_publ_author_name
'Yin, Haoyong'
'Wang, Ling'
'Nie, Qiulin'

_publ_section_title
;Diaquabis[5-(5-carboxy-2-pyridyl)tetrazolato-\k^2^<i>N</i>^1^,<i>N</i>^5^]cadmium(II)
 dihydrate
;
_journal_coeditor_code NG2554
_journal_issue 4
_journal_name_full 'Acta Crystallographica Section E'
_journal_page_first m378
_journal_paper_doi 10.1107/S1600536809007399
_journal_volume 65
_journal_year 2009
_chemical_formula_iupac '[Cd (C7 H4 N5 O2)2 (H2 O)2] , 2H2 O'
_chemical_formula_moiety 'C14 H12 Cd N10 O6, 2(H2 O)'
_chemical_formula_sum 'C14 H16 Cd N10 O8'
_chemical_formula_weight 564.77
_chemical_name_systematic
;
Diaquabis[5-(5-carboxy-2-pyridyl)tetrazolato-
\k^2^<i>N</i>^1^,<i>N</i>^5^]cadmium(II) dihydrate
;
_space_group_IT_number 2
_symmetry_cell_setting triclinic
_symmetry_space_group_name_Hall '-P 1'
_symmetry_space_group_name_H-M 'P -1'
_atom_sites_solution_hydrogens geom
_atom_sites_solution_primary direct
_atom_sites_solution_secondary difmap
_audit_creation_method SHELXL-97
_cell_angle_alpha 84.17(3)
_cell_angle_beta 88.91(3)
_cell_angle_gamma 65.71(2)
_cell_formula_units_Z 1
_cell_length_a 6.1018(2)
_cell_length_b 7.38050(10)
_cell_length_c 12.383(2)
_cell_measurement_reflns_used 612
_cell_measurement_temperature 293(2)
_cell_measurement_theta_max 27.4603
_cell_measurement_theta_min 3.0441
_cell_volume 505.50(12)
_computing_cell_refinement 'CrystalClear (Rigaku, 2000)'
_computing_data_collection 'CrystalClear (Rigaku, 2000)'
_computing_data_reduction 'CrystalClear (Rigaku, 2000)'
_computing_molecular_graphics 'X-SEED (Barbour, 2001)'
_computing_publication_material 'SHELXL97 (Sheldrick, 2008)'
_computing_structure_refinement 'SHELXL97 (Sheldrick, 2008)'
_computing_structure_solution 'SHELXS97 (Sheldrick, 2008)'
_diffrn_ambient_temperature 293(2)
_diffrn_detector_area_resol_mean 13.6612
_diffrn_measured_fraction_theta_full 0.993
_diffrn_measured_fraction_theta_max 0.993
_diffrn_measurement_device_type 'Rigaku Mercury CCD'
_diffrn_measurement_method CCD_Profile_fitting
_diffrn_radiation_monochromator graphite
_diffrn_radiation_source 'fine-focus sealed tube'
_diffrn_radiation_type MoK\a
_diffrn_radiation_wavelength 0.71073
_diffrn_reflns_av_R_equivalents 0.0265
_diffrn_reflns_av_sigmaI/netI 0.0472
_diffrn_reflns_limit_h_max 7
_diffrn_reflns_limit_h_min -7
_diffrn_reflns_limit_k_max 9
_diffrn_reflns_limit_k_min -7
_diffrn_reflns_limit_l_max 15
_diffrn_reflns_limit_l_min -15
_diffrn_reflns_number 3817
_diffrn_reflns_theta_full 27.38
_diffrn_reflns_theta_max 27.38
_diffrn_reflns_theta_min 3.04
_exptl_absorpt_coefficient_mu 1.149
_exptl_absorpt_correction_T_max 1.0000
_exptl_absorpt_correction_T_min 0.7734
_exptl_absorpt_correction_type multi-scan
_exptl_absorpt_process_details '(CrystalClear; Rigaku, 2000)'
_exptl_crystal_colour Colorless
_exptl_crystal_density_diffrn 1.855
_exptl_crystal_density_method 'not measured'
_exptl_crystal_description Prism
_exptl_crystal_F_000 282
_exptl_crystal_size_max 0.20
_exptl_crystal_size_mid 0.20
_exptl_crystal_size_min 0.20
_refine_diff_density_max 0.391
_refine_diff_density_min -0.699
_refine_ls_extinction_method none
_refine_ls_goodness_of_fit_ref 1.104
_refine_ls_hydrogen_treatment mixed
_refine_ls_matrix_type full
_refine_ls_number_parameters 171
_refine_ls_number_reflns 2286
_refine_ls_number_restraints 5
_refine_ls_restrained_S_all 1.104
_refine_ls_R_factor_all 0.0428
_refine_ls_R_factor_gt 0.0372
_refine_ls_shift/su_max 0.001
_refine_ls_shift/su_mean 0.001
_refine_ls_structure_factor_coef Fsqd
_refine_ls_weighting_details 'calc w=1/[\s^2^(Fo^2^)+(0.0287P)^2^+0.1909P] where P=(Fo^2^+2Fc^2^)/3'
_refine_ls_weighting_scheme calc
_refine_ls_wR_factor_gt 0.0732
_refine_ls_wR_factor_ref 0.0781
_reflns_number_gt 2104
_reflns_number_total 2286
_reflns_threshold_expression >2sigma(I)
_cod_data_source_file ng2554.cif
_cod_data_source_block I
_cod_depositor_comments
;
The following automatic conversions were performed:
'_exptl_absorpt_correction_type' value 'Multi-scan' changed to
'multi-scan' according to
'/home/saulius/struct/CIF-dictionaries/cif_core.dic' dictionary named
'cif_core.dic' version 2.4.1 from 2010-06-29.

Automatic conversion script
Id: cif_fix_enum 1527 2010-12-29 10:47:43Z saulius 

The following automatic conversions were performed:

'_exptl_absorpt_correction_type' value 'Multi-scan' changed to
'multi-scan' according to
/home/saulius/struct/CIF-dictionaries/cif_core.dic dictionary named
'cif_core.dic' version 2.4.1 from 2010-06-29.

Automatic conversion script
Id: cif_fix_values 1715 2011-07-08 13:25:40Z adriana 
;
_cod_original_cell_volume 505.51(8)
_cod_database_code 2221454
_cod_database_fobs_code 2221454

loop_
_symmetry_equiv_pos_as_xyz
'x, y, z'
'-x, -y, -z'

loop_
_atom_site_type_symbol
_atom_site_label
_atom_site_fract_x
_atom_site_fract_y
_atom_site_fract_z
_atom_site_U_iso_or_equiv
_atom_site_adp_type
_atom_site_calc_flag
_atom_site_refinement_flags
_atom_site_occupancy
_atom_site_disorder_assembly
_atom_site_disorder_group
Cd Cd1 0.5000 0.0000 0.5000 0.03880(13) Uani d S 1 . .
O O1 -0.1058(5) -0.1234(4) 0.1759(2) 0.0614(8) Uani d D 1 . .
N N1 0.3050(5) 0.1080(4) 0.32445(19) 0.0328(6) Uani d . 1 . .
C C1 -0.1196(6) 0.0465(5) 0.1283(3) 0.0401(7) Uani d . 1 . .
H H1 -0.217(7) -0.160(7) 0.152(4) 0.098(17) Uiso d D 1 . .
O O2 -0.2500(5) 0.1386(4) 0.0504(2) 0.0580(7) Uani d . 1 . .
N N2 0.5549(5) 0.4825(4) 0.2873(2) 0.0404(6) Uani d . 1 . .
C C2 0.0443(6) 0.1228(4) 0.1777(2) 0.0338(7) Uani d . 1 . .
O O3 0.1539(5) 0.2229(4) 0.5726(2) 0.0512(6) Uani d D 1 . .
N N3 0.7080(5) 0.4857(4) 0.3617(2) 0.0461(7) Uani d . 1 . .
C C3 0.0743(6) 0.2851(5) 0.1257(3) 0.0425(8) Uani d . 1 . .
H H3 -0.0060 0.3468 0.0581 0.051 Uiso calc R 1 . .
H H3A 0.195(6) 0.321(4) 0.587(2) 0.031(8) Uiso d D 1 . .
H H3B 0.015(5) 0.273(5) 0.540(3) 0.052(11) Uiso d D 1 . .
O O4 0.6141(5) 0.7305(4) 0.1064(2) 0.0579(7) Uani d D 1 . .
N N4 0.7355(5) 0.3463(4) 0.4431(2) 0.0450(7) Uani d . 1 . .
C C4 0.2210(6) 0.3572(5) 0.1722(3) 0.0424(8) Uani d . 1 . .
H H4 0.2453 0.4676 0.1367 0.051 Uiso calc R 1 . .
H H4A 0.492(6) 0.781(6) 0.063(3) 0.062(12) Uiso d D 1 . .
H H4B 0.571(7) 0.666(6) 0.157(3) 0.068(13) Uiso d D 1 . .
N N5 0.6029(5) 0.2491(4) 0.4230(2) 0.0354(6) Uani d . 1 . .
C C5 0.1627(6) 0.0381(5) 0.2777(2) 0.0366(7) Uani d . 1 . .
H H5 0.1418 -0.0732 0.3141 0.044 Uiso calc R 1 . .
C C6 0.3338(5) 0.2658(4) 0.2722(2) 0.0326(6) Uani d . 1 . .
C C7 0.4943(6) 0.3343(4) 0.3263(2) 0.0340(7) Uani d . 1 . .

loop_
_atom_site_aniso_label
_atom_site_aniso_U_11
_atom_site_aniso_U_22
_atom_site_aniso_U_33
_atom_site_aniso_U_12
_atom_site_aniso_U_13
_atom_site_aniso_U_23
Cd1 0.0443(2) 0.0424(2) 0.03052(19) -0.02092(16) -0.00857(14) 0.00836(13)
O1 0.075(2) 0.0752(19) 0.0503(16) -0.0506(17) -0.0210(14) 0.0103(13)
N1 0.0369(15) 0.0352(13) 0.0274(13) -0.0169(12) 0.0003(10) 0.0014(10)
C1 0.0366(19) 0.054(2) 0.0307(16) -0.0186(16) 0.0024(13) -0.0080(14)
O2 0.0524(17) 0.0714(17) 0.0467(15) -0.0237(14) -0.0215(12) 0.0051(12)
N2 0.0446(17) 0.0393(15) 0.0422(16) -0.0237(13) -0.0003(12) 0.0031(11)
C2 0.0324(17) 0.0403(16) 0.0252(15) -0.0118(13) -0.0002(12) -0.0016(12)
O3 0.0495(18) 0.0497(15) 0.0547(16) -0.0199(14) -0.0028(13) -0.0076(12)
N3 0.0491(19) 0.0470(16) 0.0503(18) -0.0276(15) 0.0015(14) -0.0062(13)
C3 0.042(2) 0.0482(19) 0.0329(17) -0.0168(16) -0.0089(14) 0.0099(14)
O4 0.0610(19) 0.0764(19) 0.0474(16) -0.0446(16) -0.0197(14) 0.0201(14)
N4 0.0446(18) 0.0470(16) 0.0478(17) -0.0231(14) -0.0064(13) -0.0032(13)
C4 0.046(2) 0.0419(18) 0.0370(18) -0.0190(16) -0.0024(14) 0.0105(13)
N5 0.0352(15) 0.0353(13) 0.0381(14) -0.0178(12) -0.0034(11) 0.0014(11)
C5 0.0393(19) 0.0405(17) 0.0315(16) -0.0194(15) -0.0029(13) 0.0032(12)
C6 0.0321(17) 0.0321(15) 0.0312(16) -0.0114(13) 0.0011(12) 0.0000(12)
C7 0.0345(17) 0.0319(15) 0.0336(16) -0.0128(13) 0.0034(12) 0.0017(12)

loop_
_atom_type_symbol
_atom_type_description
_atom_type_scat_dispersion_real
_atom_type_scat_dispersion_imag
_atom_type_scat_source
C C 0.0033 0.0016 'International Tables Vol C Tables 4.2.6.8 and 6.1.1.4'
H H 0.0000 0.0000 'International Tables Vol C Tables 4.2.6.8 and 6.1.1.4'
Cd Cd -0.8075 1.2024 'International Tables Vol C Tables 4.2.6.8 and 6.1.1.4'
N N 0.0061 0.0033 'International Tables Vol C Tables 4.2.6.8 and 6.1.1.4'
O O 0.0106 0.0060 'International Tables Vol C Tables 4.2.6.8 and 6.1.1.4'

loop_
_geom_angle_atom_site_label_1
_geom_angle_atom_site_label_2
_geom_angle_atom_site_label_3
_geom_angle_site_symmetry_1
_geom_angle_site_symmetry_3
_geom_angle
_geom_angle_publ_flag
N5 Cd1 N5 . 2_656 180.0 ?
N5 Cd1 O3 . 2_656 87.03(10) ?
N5 Cd1 O3 2_656 2_656 92.97(10) ?
N5 Cd1 O3 . . 92.97(10) ?
N5 Cd1 O3 2_656 . 87.03(10) ?
O3 Cd1 O3 2_656 . 180.0 ?
N5 Cd1 N1 . . 72.97(9) yes
N5 Cd1 N1 2_656 . 107.03(9) ?
O3 Cd1 N1 2_656 . 91.55(9) ?
O3 Cd1 N1 . . 88.45(9) ?
N5 Cd1 N1 . 2_656 107.03(9) ?
N5 Cd1 N1 2_656 2_656 72.97(9) ?
O3 Cd1 N1 2_656 2_656 88.45(9) ?
O3 Cd1 N1 . 2_656 91.55(9) ?
N1 Cd1 N1 . 2_656 180.00(5) ?
C1 O1 H1 . . 113(3) ?
C5 N1 C6 . . 118.3(2) ?
C5 N1 Cd1 . . 127.62(19) ?
C6 N1 Cd1 . . 113.95(18) ?
O2 C1 O1 . . 124.7(3) ?
O2 C1 C2 . . 121.4(3) ?
O1 C1 C2 . . 113.9(3) ?
N3 N2 C7 . . 104.7(3) ?
C3 C2 C5 . . 118.4(3) ?
C3 C2 C1 . . 119.8(3) ?
C5 C2 C1 . . 121.8(3) ?
Cd1 O3 H3A . . 103(2) ?
Cd1 O3 H3B . . 124(3) ?
H3A O3 H3B . . 109(3) ?
N4 N3 N2 . . 109.7(3) ?
C4 C3 C2 . . 119.7(3) ?
C4 C3 H3 . . 120.2 ?
C2 C3 H3 . . 120.2 ?
H4A O4 H4B . . 103(4) ?
N5 N4 N3 . . 109.3(3) ?
C3 C4 C6 . . 119.0(3) ?
C3 C4 H4 . . 120.5 ?
C6 C4 H4 . . 120.5 ?
N4 N5 C7 . . 105.1(2) ?
N4 N5 Cd1 . . 140.8(2) ?
C7 N5 Cd1 . . 114.08(19) ?
N1 C5 C2 . . 122.5(3) ?
N1 C5 H5 . . 118.7 ?
C2 C5 H5 . . 118.7 ?
N1 C6 C4 . . 122.1(3) ?
N1 C6 C7 . . 116.0(2) ?
C4 C6 C7 . . 121.9(3) ?
N2 C7 N5 . . 111.3(3) ?
N2 C7 C6 . . 126.0(3) ?
N5 C7 C6 . . 122.7(3) ?

loop_
_geom_bond_atom_site_label_1
_geom_bond_atom_site_label_2
_geom_bond_site_symmetry_2
_geom_bond_distance
_geom_bond_publ_flag
Cd1 N5 . 2.293(2) yes
Cd1 N5 2_656 2.293(2) ?
Cd1 O3 2_656 2.312(3) yes
Cd1 O3 . 2.312(3) yes
Cd1 N1 . 2.396(2) yes
Cd1 N1 2_656 2.396(2) ?
O1 C1 . 1.301(4) ?
O1 H1 . 0.89(3) ?
N1 C5 . 1.342(4) ?
N1 C6 . 1.348(4) ?
C1 O2 . 1.215(4) ?
C1 C2 . 1.499(4) ?
N2 N3 . 1.332(4) ?
N2 C7 . 1.336(4) ?
C2 C3 . 1.379(4) ?
C2 C5 . 1.398(4) ?
O3 H3A . 0.90(2) ?
O3 H3B . 0.86(2) ?
N3 N4 . 1.325(4) ?
C3 C4 . 1.374(5) ?
C3 H3 . 0.9500 ?
O4 H4A . 0.85(3) ?
O4 H4B . 0.85(3) ?
N4 N5 . 1.324(4) ?
C4 C6 . 1.394(4) ?
C4 H4 . 0.9500 ?
N5 C7 . 1.343(4) ?
C5 H5 . 0.9500 ?
C6 C7 . 1.472(4) ?

loop_
_geom_hbond_atom_site_label_D
_geom_hbond_atom_site_label_H
_geom_hbond_atom_site_label_A
_geom_hbond_site_symmetry_A
_geom_hbond_distance_DH
_geom_hbond_distance_HA
_geom_hbond_distance_DA
_geom_hbond_angle_DHA
_geom_hbond_publ_flag
O4 H4B N2 . 0.85(3) 2.02(3) 2.860(4) 166(4) yes
O4 H4A O2 2_565 0.85(3) 1.92(3) 2.767(4) 170(4) yes
O1 H1 O4 1_445 0.89(3) 1.68(3) 2.566(4) 170(5) yes
O3 H3B N4 1_455 0.86(2) 1.96(3) 2.804(4) 168(4) yes
O3 H3A N3 2_666 0.90(2) 1.92(2) 2.806(4) 172(3) yes
